data_7017167
loop_
_publ_author_name
'Gunasekaran, Nanjappan'
'Ramesh, Pandian'
'Ponnuswamy, Mondikalipudur Nanjappa Gounder'
'Karvembu, Ramasamy'

_publ_section_title
;
 Monodentate coordination of N-[di(phenyl/ethyl)carbamothioyl]benzamide
 ligands: synthesis, crystal structure and catalytic oxidation property of
 Cu(i) complexes.
;
_journal_issue 46
_journal_name_full 'Dalton transactions (Cambridge, England : 2003)'
_journal_page_first 12519
_journal_page_last 12526
_journal_paper_doi 10.1039/c1dt10628g
_journal_volume 40
_journal_year 2011
_chemical_formula_moiety 'C48 H46 Cl Cu N2 O P2 S'
_chemical_formula_sum 'C48 H46 Cl Cu N2 O P2 S'
_chemical_formula_weight 859.86
_chemical_name_common
;Chloro-bis(triphenylphosphine)-(N-
diethyl(carbamothioyl)benzamide)copper(i)
;
_chemical_name_systematic
;
?
;
_space_group_IT_number 14
_symmetry_cell_setting monoclinic
_symmetry_space_group_name_Hall '-P 2ybc'
_symmetry_space_group_name_H-M 'P 1 21/c 1'
_atom_sites_solution_hydrogens geom
_atom_sites_solution_primary direct
_atom_sites_solution_secondary difmap
_audit_creation_method SHELXL-97
_cell_angle_alpha 90.00
_cell_angle_beta 101.886(3)
_cell_angle_gamma 90.00
_cell_formula_units_Z 4
_cell_length_a 10.1804(6)
_cell_length_b 19.6686(12)
_cell_length_c 22.4500(14)
_cell_measurement_temperature 293(2)
_cell_volume 4398.9(5)
_computing_structure_refinement 'SHELXL-97 (Sheldrick, 2008)'
_computing_structure_solution 'SHELXS-97 (Sheldrick, 2008)'
_diffrn_ambient_temperature 293(2)
_diffrn_measured_fraction_theta_full 0.991
_diffrn_measured_fraction_theta_max 0.991
_diffrn_measurement_device_type 'Bruker Smart CCD'
_diffrn_measurement_method \w-scans
_diffrn_radiation_monochromator graphite
_diffrn_radiation_source 'fine-focus sealed tube'
_diffrn_radiation_type MoK\a
_diffrn_radiation_wavelength 0.71073
_diffrn_reflns_av_R_equivalents 0.1250
_diffrn_reflns_av_sigmaI/netI 0.0990
_diffrn_reflns_limit_h_max 13
_diffrn_reflns_limit_h_min -13
_diffrn_reflns_limit_k_max 26
_diffrn_reflns_limit_k_min -20
_diffrn_reflns_limit_l_max 29
_diffrn_reflns_limit_l_min -29
_diffrn_reflns_number 40854
_diffrn_reflns_theta_full 28.34
_diffrn_reflns_theta_max 28.34
_diffrn_reflns_theta_min 1.39
_exptl_absorpt_coefficient_mu 0.715
_exptl_absorpt_correction_T_max 0.886
_exptl_absorpt_correction_T_min 0.861
_exptl_absorpt_correction_type multi-scan
_exptl_absorpt_process_details 'program SADABS'
_exptl_crystal_colour red
_exptl_crystal_density_diffrn 1.298
_exptl_crystal_density_method 'not measured'
_exptl_crystal_description block
_exptl_crystal_F_000 1792
_exptl_crystal_size_max 0.21
_exptl_crystal_size_mid 0.19
_exptl_crystal_size_min 0.17
_refine_diff_density_max 0.593
_refine_diff_density_min -0.432
_refine_diff_density_rms 0.053
_refine_ls_extinction_method none
_refine_ls_goodness_of_fit_ref 0.842
_refine_ls_hydrogen_treatment mixed
_refine_ls_matrix_type full
_refine_ls_number_parameters 510
_refine_ls_number_reflns 10900
_refine_ls_number_restraints 2
_refine_ls_restrained_S_all 0.846
_refine_ls_R_factor_all 0.1208
_refine_ls_R_factor_gt 0.0522
_refine_ls_shift/su_max 0.001
_refine_ls_shift/su_mean 0.000
_refine_ls_structure_factor_coef Fsqd
_refine_ls_weighting_details 'calc w=1/[\s^2^(Fo^2^)+(0.0819P)^2^+0.0000P] where P=(Fo^2^+2Fc^2^)/3'
_refine_ls_weighting_scheme calc
_refine_ls_wR_factor_gt 0.1382
_refine_ls_wR_factor_ref 0.1608
_reflns_number_gt 4776
_reflns_number_total 10900
_reflns_threshold_expression >2sigma(I)
_cod_data_source_file c1dt10628g.txt
_cod_data_source_block complex2
_cod_original_sg_symbol_H-M P2(1)/c
_cod_database_code 7017167

loop_
_symmetry_equiv_pos_as_xyz
'x, y, z'
'-x, y+1/2, -z+1/2'
'-x, -y, -z'
'x, -y-1/2, z-1/2'

loop_
_atom_site_label
_atom_site_type_symbol
_atom_site_fract_x
_atom_site_fract_y
_atom_site_fract_z
_atom_site_U_iso_or_equiv
_atom_site_adp_type
_atom_site_occupancy
_atom_site_symmetry_multiplicity
_atom_site_calc_flag
_atom_site_refinement_flags
Cu1 Cu 0.21867(4) 0.26572(2) 0.215673(17) 0.06218(15) Uani 1 1 d .
P1 P 0.32935(8) 0.24904(4) 0.31375(4) 0.0607(2) Uani 1 1 d .
P2 P 0.24437(9) 0.35221(4) 0.15177(4) 0.0650(2) Uani 1 1 d .
Cl1 Cl -0.00666(8) 0.25267(5) 0.21816(5) 0.0880(3) Uani 1 1 d .
S1 S 0.29264(9) 0.17090(5) 0.16204(5) 0.0833(3) Uani 1 1 d .
O1 O 0.0200(3) 0.06317(17) 0.05313(15) 0.1337(12) Uani 1 1 d .
C1 C 0.2751(3) 0.30662(17) 0.36859(14) 0.0622(8) Uani 1 1 d .
C2 C 0.2846(4) 0.37511(19) 0.35880(17) 0.0859(11) Uani 1 1 d .
H2 H 0.3203 0.3901 0.3262 0.103 Uiso 1 1 calc R
C3 C 0.2426(4) 0.4217(2) 0.3960(2) 0.1031(13) Uani 1 1 d .
H3 H 0.2499 0.4679 0.3885 0.124 Uiso 1 1 calc R
C4 C 0.1902(4) 0.4009(3) 0.4439(2) 0.1086(15) Uani 1 1 d .
H4 H 0.1608 0.4327 0.4689 0.130 Uiso 1 1 calc R
C5 C 0.1810(4) 0.3332(3) 0.45510(19) 0.1080(14) Uani 1 1 d .
H5 H 0.1456 0.3187 0.4880 0.130 Uiso 1 1 calc R
C6 C 0.2245(4) 0.2853(2) 0.41743(16) 0.0852(10) Uani 1 1 d .
H6 H 0.2192 0.2391 0.4255 0.102 Uiso 1 1 calc R
C7 C 0.5118(3) 0.26077(15) 0.32976(15) 0.0646(8) Uani 1 1 d .
C8 C 0.5810(3) 0.24163(16) 0.28591(18) 0.0756(10) Uani 1 1 d .
H8 H 0.5344 0.2235 0.2493 0.091 Uiso 1 1 calc R
C9 C 0.7189(4) 0.24890(18) 0.2954(2) 0.0904(12) Uani 1 1 d .
H9 H 0.7643 0.2356 0.2654 0.108 Uiso 1 1 calc R
C10 C 0.7888(4) 0.2757(2) 0.3491(3) 0.1044(14) Uani 1 1 d .
H10 H 0.8815 0.2806 0.3558 0.125 Uiso 1 1 calc R
C11 C 0.7201(4) 0.2949(3) 0.3925(2) 0.1137(15) Uani 1 1 d .
H11 H 0.7671 0.3128 0.4290 0.136 Uiso 1 1 calc R
C12 C 0.5846(4) 0.2885(2) 0.38349(17) 0.0933(12) Uani 1 1 d .
H12 H 0.5401 0.3028 0.4135 0.112 Uiso 1 1 calc R
C13 C 0.3093(5) 0.16459(19) 0.34452(17) 0.0843(11) Uani 1 1 d .
C14 C 0.4100(6) 0.1300(3) 0.3796(3) 0.143(2) Uani 1 1 d .
H14 H 0.4957 0.1487 0.3886 0.172 Uiso 1 1 calc R
C15 C 0.3869(9) 0.0654(3) 0.4030(4) 0.197(4) Uani 1 1 d .
H15 H 0.4583 0.0422 0.4269 0.236 Uiso 1 1 calc R
C16 C 0.2688(12) 0.0376(3) 0.3920(4) 0.188(4) Uani 1 1 d .
H16 H 0.2553 -0.0050 0.4076 0.226 Uiso 1 1 calc R
C17 C 0.1682(10) 0.0713(4) 0.3582(3) 0.231(5) Uani 1 1 d .
H17 H 0.0830 0.0520 0.3510 0.277 Uiso 1 1 calc R
C18 C 0.1848(7) 0.1354(3) 0.3328(2) 0.172(3) Uani 1 1 d .
H18 H 0.1124 0.1574 0.3084 0.207 Uiso 1 1 calc R
C19 C 0.2386(3) 0.43934(16) 0.17945(15) 0.0674(8) Uani 1 1 d .
C20 C 0.3053(4) 0.49286(19) 0.16163(19) 0.0986(12) Uani 1 1 d .
H20 H 0.3623 0.4853 0.1348 0.118 Uiso 1 1 calc R
C21 C 0.2914(5) 0.5578(2) 0.1820(2) 0.1205(16) Uani 1 1 d .
H21 H 0.3364 0.5934 0.1677 0.145 Uiso 1 1 calc R
C22 C 0.2146(6) 0.5702(2) 0.2219(2) 0.1315(19) Uani 1 1 d .
H22 H 0.2072 0.6141 0.2364 0.158 Uiso 1 1 calc R
C23 C 0.1464(6) 0.5174(3) 0.2414(2) 0.141(2) Uani 1 1 d .
H23 H 0.0925 0.5252 0.2695 0.169 Uiso 1 1 calc R
C24 C 0.1575(4) 0.45199(19) 0.21923(19) 0.0977(12) Uani 1 1 d .
H24 H 0.1089 0.4166 0.2318 0.117 Uiso 1 1 calc R
C25 C 0.4024(4) 0.34948(16) 0.12510(16) 0.0758(9) Uani 1 1 d .
C26 C 0.4105(6) 0.3392(3) 0.0665(2) 0.159(2) Uani 1 1 d .
H26 H 0.3333 0.3347 0.0363 0.191 Uiso 1 1 calc R
C27 C 0.5398(8) 0.3355(4) 0.0522(3) 0.199(4) Uani 1 1 d .
H27 H 0.5467 0.3299 0.0118 0.239 Uiso 1 1 calc R
C28 C 0.6518(7) 0.3398(3) 0.0951(4) 0.151(2) Uani 1 1 d .
H28 H 0.7352 0.3361 0.0846 0.181 Uiso 1 1 calc R
C29 C 0.6441(5) 0.3493(2) 0.1518(3) 0.1167(15) Uani 1 1 d .
H29 H 0.7215 0.3530 0.1819 0.140 Uiso 1 1 calc R
C30 C 0.5195(4) 0.35375(19) 0.1661(2) 0.0917(11) Uani 1 1 d .
H30 H 0.5155 0.3601 0.2068 0.110 Uiso 1 1 calc R
C31 C 0.1139(4) 0.35297(18) 0.08242(16) 0.0796(10) Uani 1 1 d .
C32 C 0.0439(5) 0.2985(2) 0.06387(18) 0.1137(15) Uani 1 1 d .
H32 H 0.0598 0.2592 0.0873 0.136 Uiso 1 1 calc R
C33 C -0.0528(5) 0.2970(3) 0.0109(2) 0.1374(19) Uani 1 1 d .
H33 H -0.0976 0.2564 -0.0008 0.165 Uiso 1 1 calc R
C34 C -0.0834(5) 0.3503(3) -0.0232(2) 0.1286(18) Uani 1 1 d .
H34 H -0.1477 0.3485 -0.0592 0.154 Uiso 1 1 calc R
C35 C -0.0209(10) 0.4055(3) -0.0049(4) 0.290(6) Uani 1 1 d .
H35 H -0.0419 0.4450 -0.0277 0.349 Uiso 1 1 calc R
C36 C 0.0778(8) 0.4077(3) 0.0481(3) 0.264(5) Uani 1 1 d .
H36 H 0.1200 0.4489 0.0601 0.317 Uiso 1 1 calc R
C37 C 0.1864(3) 0.10549(17) 0.15683(17) 0.0810(10) Uani 1 1 d .
N38 N 0.2239(3) 0.04217(18) 0.1655(2) 0.1446(17) Uani 1 1 d D
C39 C 0.1301(5) -0.0187(3) 0.1604(4) 0.180(3) Uani 1 1 d .
H39A H 0.0391 -0.0022 0.1568 0.216 Uiso 1 1 calc R
H39B H 0.1339 -0.0430 0.1231 0.216 Uiso 1 1 calc R
C40 C 0.1578(7) -0.0640(3) 0.2085(4) 0.210(4) Uani 1 1 d .
H40A H 0.2412 -0.0868 0.2082 0.315 Uiso 1 1 calc R
H40B H 0.0870 -0.0970 0.2045 0.315 Uiso 1 1 calc R
H40C H 0.1646 -0.0398 0.2461 0.315 Uiso 1 1 calc R
C41 C 0.3859(7) 0.0252(3) 0.1850(4) 0.271(6) Uani 1 1 d D
H41A H 0.4336 0.0668 0.1988 0.325 Uiso 1 1 calc R
H41B H 0.4005 -0.0063 0.2191 0.325 Uiso 1 1 calc R
C42 C 0.4398(8) -0.0025(5) 0.1386(5) 0.409(10) Uani 1 1 d D
H42A H 0.5209 -0.0265 0.1557 0.614 Uiso 1 1 calc R
H42B H 0.4593 0.0332 0.1126 0.614 Uiso 1 1 calc R
H42C H 0.3764 -0.0335 0.1153 0.614 Uiso 1 1 calc R
N43 N 0.0472(3) 0.11713(14) 0.14351(14) 0.0692(7) Uani 1 1 d .
H43 H 0.019(3) 0.1543(16) 0.1622(14) 0.077(10) Uiso 1 1 d .
C44 C -0.0301(4) 0.09614(19) 0.08915(18) 0.0845(11) Uani 1 1 d .
C45 C -0.1763(4) 0.11194(19) 0.07731(17) 0.0809(10) Uani 1 1 d .
C46 C -0.2368(4) 0.1470(2) 0.1164(2) 0.0998(13) Uani 1 1 d .
H46 H -0.1849 0.1640 0.1523 0.120 Uiso 1 1 calc R
C47 C -0.3737(5) 0.1578(3) 0.1039(3) 0.1322(18) Uani 1 1 d .
H47 H -0.4126 0.1827 0.1310 0.159 Uiso 1 1 calc R
C48 C -0.4503(6) 0.1330(4) 0.0536(4) 0.152(2) Uani 1 1 d .
H48 H -0.5426 0.1401 0.0462 0.182 Uiso 1 1 calc R
C49 C -0.3965(7) 0.0977(4) 0.0132(3) 0.149(3) Uani 1 1 d .
H49 H -0.4516 0.0812 -0.0220 0.178 Uiso 1 1 calc R
C50 C -0.2549(6) 0.0854(2) 0.0242(2) 0.1246(17) Uani 1 1 d .
H50 H -0.2168 0.0606 -0.0032 0.150 Uiso 1 1 calc R

loop_
_atom_site_aniso_label
_atom_site_aniso_U_11
_atom_site_aniso_U_22
_atom_site_aniso_U_33
_atom_site_aniso_U_23
_atom_site_aniso_U_13
_atom_site_aniso_U_12
Cu1 0.0605(2) 0.0643(3) 0.0651(3) -0.00687(18) 0.02085(18) -0.00734(18)
P1 0.0680(5) 0.0589(5) 0.0608(5) -0.0023(4) 0.0262(4) -0.0014(4)
P2 0.0727(5) 0.0601(5) 0.0626(5) -0.0045(4) 0.0150(4) -0.0064(4)
Cl1 0.0594(5) 0.1057(7) 0.1064(7) -0.0343(5) 0.0348(5) -0.0104(4)
S1 0.0684(5) 0.0696(6) 0.1220(8) -0.0273(5) 0.0433(5) -0.0066(4)
O1 0.142(3) 0.141(3) 0.138(3) -0.069(2) 0.075(2) -0.043(2)
C1 0.0548(17) 0.073(2) 0.0592(19) -0.0088(16) 0.0127(14) 0.0015(15)
C2 0.104(3) 0.070(2) 0.094(3) -0.011(2) 0.044(2) 0.008(2)
C3 0.131(4) 0.079(3) 0.105(3) -0.025(2) 0.037(3) 0.011(2)
C4 0.100(3) 0.137(4) 0.090(3) -0.033(3) 0.021(2) 0.035(3)
C5 0.115(3) 0.144(4) 0.081(3) -0.006(3) 0.055(2) 0.015(3)
C6 0.098(3) 0.090(3) 0.076(2) 0.001(2) 0.039(2) 0.009(2)
C7 0.073(2) 0.0557(19) 0.067(2) 0.0059(15) 0.0172(17) 0.0116(16)
C8 0.070(2) 0.064(2) 0.099(3) -0.0052(18) 0.033(2) -0.0030(16)
C9 0.077(3) 0.069(2) 0.136(4) 0.005(2) 0.049(3) 0.0065(19)
C10 0.066(2) 0.082(3) 0.156(5) 0.011(3) 0.002(3) 0.017(2)
C11 0.077(3) 0.146(4) 0.105(3) -0.006(3) -0.013(2) 0.035(3)
C12 0.078(3) 0.124(3) 0.072(2) 0.001(2) 0.0014(19) 0.030(2)
C13 0.125(3) 0.064(2) 0.074(2) -0.0006(19) 0.044(2) -0.011(2)
C14 0.158(5) 0.096(4) 0.207(6) 0.063(4) 0.110(4) 0.045(3)
C15 0.288(9) 0.094(5) 0.274(9) 0.088(5) 0.210(8) 0.076(5)
C16 0.371(13) 0.069(4) 0.160(6) 0.012(4) 0.137(8) -0.034(6)
C17 0.354(12) 0.177(7) 0.140(6) 0.046(5) -0.003(6) -0.170(8)
C18 0.222(6) 0.142(5) 0.130(4) 0.045(4) -0.020(4) -0.108(5)
C19 0.078(2) 0.059(2) 0.066(2) -0.0039(16) 0.0160(17) -0.0082(16)
C20 0.131(3) 0.069(3) 0.109(3) -0.012(2) 0.056(3) -0.023(2)
C21 0.169(5) 0.067(3) 0.142(4) -0.013(3) 0.070(4) -0.028(3)
C22 0.201(6) 0.065(3) 0.145(4) -0.024(3) 0.073(4) -0.025(3)
C23 0.199(5) 0.094(4) 0.159(5) -0.033(3) 0.108(4) -0.012(3)
C24 0.116(3) 0.064(2) 0.126(3) -0.012(2) 0.055(3) -0.011(2)
C25 0.098(3) 0.066(2) 0.072(2) -0.0005(17) 0.035(2) -0.0083(19)
C26 0.134(4) 0.271(8) 0.087(3) -0.039(4) 0.055(3) -0.032(4)
C27 0.189(7) 0.324(11) 0.114(5) -0.057(6) 0.099(5) -0.038(7)
C28 0.139(5) 0.148(5) 0.197(7) -0.011(5) 0.104(5) -0.020(4)
C29 0.092(3) 0.114(4) 0.154(5) 0.007(3) 0.050(3) -0.007(3)
C30 0.079(3) 0.102(3) 0.100(3) 0.004(2) 0.033(2) -0.010(2)
C31 0.097(3) 0.061(2) 0.074(2) -0.0039(18) 0.0011(19) -0.0015(19)
C32 0.142(4) 0.088(3) 0.087(3) -0.004(2) -0.032(3) -0.011(3)
C33 0.151(5) 0.124(4) 0.113(4) -0.023(3) -0.030(3) -0.014(4)
C34 0.154(5) 0.106(4) 0.099(4) -0.012(3) -0.035(3) 0.026(3)
C35 0.423(13) 0.105(5) 0.229(8) 0.062(5) -0.198(9) -0.067(6)
C36 0.393(11) 0.103(4) 0.193(6) 0.064(4) -0.180(7) -0.086(6)
C37 0.077(2) 0.055(2) 0.124(3) -0.009(2) 0.051(2) 0.0028(17)
N38 0.082(2) 0.065(2) 0.303(6) 0.022(3) 0.079(3) 0.0124(18)
C39 0.131(4) 0.071(3) 0.362(10) 0.034(5) 0.108(5) -0.001(3)
C40 0.182(6) 0.088(4) 0.385(11) 0.055(6) 0.117(7) 0.022(4)
C41 0.173(6) 0.070(4) 0.626(18) 0.054(6) 0.213(9) 0.021(4)
C42 0.226(11) 0.239(13) 0.80(3) 0.062(16) 0.181(15) 0.020(8)
N43 0.0654(17) 0.0572(17) 0.090(2) -0.0121(15) 0.0269(15) -0.0018(14)
C44 0.100(3) 0.077(3) 0.089(3) -0.017(2) 0.047(2) -0.031(2)
C45 0.095(3) 0.074(2) 0.071(2) 0.0090(18) 0.009(2) -0.031(2)
C46 0.071(3) 0.113(3) 0.113(3) -0.019(3) 0.014(2) -0.020(2)
C47 0.073(3) 0.148(5) 0.168(5) -0.014(4) 0.005(3) -0.004(3)
C48 0.102(4) 0.161(6) 0.169(7) 0.038(5) -0.023(5) -0.018(4)
C49 0.141(6) 0.160(6) 0.109(5) 0.040(4) -0.056(4) -0.053(4)
C50 0.173(5) 0.117(4) 0.073(3) 0.016(3) 0.000(3) -0.034(3)

loop_
_atom_type_symbol
_atom_type_description
_atom_type_scat_dispersion_real
_atom_type_scat_dispersion_imag
_atom_type_scat_source
C C 0.0033 0.0016 'International Tables Vol C Tables 4.2.6.8 and 6.1.1.4'
H H 0.0000 0.0000 'International Tables Vol C Tables 4.2.6.8 and 6.1.1.4'
N N 0.0061 0.0033 'International Tables Vol C Tables 4.2.6.8 and 6.1.1.4'
O O 0.0106 0.0060 'International Tables Vol C Tables 4.2.6.8 and 6.1.1.4'
P P 0.1023 0.0942 'International Tables Vol C Tables 4.2.6.8 and 6.1.1.4'
S S 0.1246 0.1234 'International Tables Vol C Tables 4.2.6.8 and 6.1.1.4'
Cl Cl 0.1484 0.1585 'International Tables Vol C Tables 4.2.6.8 and 6.1.1.4'
Cu Cu 0.3201 1.2651 'International Tables Vol C Tables 4.2.6.8 and 6.1.1.4'

loop_
_geom_angle_atom_site_label_1
_geom_angle_atom_site_label_2
_geom_angle_atom_site_label_3
_geom_angle
P2 Cu1 P1 128.19(3)
P2 Cu1 Cl1 109.91(4)
P1 Cu1 Cl1 104.78(4)
P2 Cu1 S1 100.04(4)
P1 Cu1 S1 103.10(4)
Cl1 Cu1 S1 109.68(3)
C13 P1 C7 103.18(18)
C13 P1 C1 103.56(15)
C7 P1 C1 102.89(14)
C13 P1 Cu1 115.12(14)
C7 P1 Cu1 116.78(11)
C1 P1 Cu1 113.62(10)
C31 P2 C19 102.32(15)
C31 P2 C25 104.80(18)
C19 P2 C25 103.36(15)
C31 P2 Cu1 112.69(12)
C19 P2 Cu1 118.07(11)
C25 P2 Cu1 114.05(11)
C37 S1 Cu1 111.40(11)
C6 C1 C2 118.7(3)
C6 C1 P1 124.1(3)
C2 C1 P1 117.2(2)
C3 C2 C1 121.3(4)
C3 C2 H2 119.4
C1 C2 H2 119.4
C4 C3 C2 120.4(4)
C4 C3 H3 119.8
C2 C3 H3 119.8
C3 C4 C5 119.6(4)
C3 C4 H4 120.2
C5 C4 H4 120.2
C4 C5 C6 120.3(4)
C4 C5 H5 119.8
C6 C5 H5 119.8
C1 C6 C5 119.7(4)
C1 C6 H6 120.1
C5 C6 H6 120.1
C8 C7 C12 117.9(3)
C8 C7 P1 118.2(3)
C12 C7 P1 123.9(3)
C7 C8 C9 121.0(4)
C7 C8 H8 119.5
C9 C8 H8 119.5
C10 C9 C8 120.1(4)
C10 C9 H9 120.0
C8 C9 H9 120.0
C11 C10 C9 119.0(4)
C11 C10 H10 120.5
C9 C10 H10 120.5
C12 C11 C10 121.5(4)
C12 C11 H11 119.3
C10 C11 H11 119.3
C11 C12 C7 120.6(4)
C11 C12 H12 119.7
C7 C12 H12 119.7
C14 C13 C18 117.7(4)
C14 C13 P1 123.5(4)
C18 C13 P1 118.7(4)
C13 C14 C15 120.6(6)
C13 C14 H14 119.7
C15 C14 H14 119.7
C16 C15 C14 121.9(8)
C16 C15 H15 119.1
C14 C15 H15 119.1
C15 C16 C17 118.4(7)
C15 C16 H16 120.8
C17 C16 H16 120.8
C16 C17 C18 122.6(8)
C16 C17 H17 118.7
C18 C17 H17 118.7
C13 C18 C17 118.8(6)
C13 C18 H18 120.6
C17 C18 H18 120.6
C20 C19 C24 117.4(3)
C20 C19 P2 125.0(3)
C24 C19 P2 117.5(3)
C19 C20 C21 122.0(4)
C19 C20 H20 119.0
C21 C20 H20 119.0
C22 C21 C20 120.8(4)
C22 C21 H21 119.6
C20 C21 H21 119.6
C21 C22 C23 118.8(4)
C21 C22 H22 120.6
C23 C22 H22 120.6
C22 C23 C24 120.2(4)
C22 C23 H23 119.9
C24 C23 H23 119.9
C19 C24 C23 120.6(4)
C19 C24 H24 119.7
C23 C24 H24 119.7
C26 C25 C30 116.9(4)
C26 C25 P2 123.9(4)
C30 C25 P2 119.1(3)
C25 C26 C27 118.2(5)
C25 C26 H26 120.9
C27 C26 H26 120.9
C28 C27 C26 121.9(5)
C28 C27 H27 119.1
C26 C27 H27 119.1
C29 C28 C27 119.9(6)
C29 C28 H28 120.0
C27 C28 H28 120.0
C28 C29 C30 118.8(5)
C28 C29 H29 120.6
C30 C29 H29 120.6
C25 C30 C29 124.3(4)
C25 C30 H30 117.9
C29 C30 H30 117.9
C32 C31 C36 114.3(4)
C32 C31 P2 121.2(3)
C36 C31 P2 124.4(3)
C31 C32 C33 122.5(4)
C31 C32 H32 118.8
C33 C32 H32 118.8
C34 C33 C32 122.3(5)
C34 C33 H33 118.9
C32 C33 H33 118.9
C35 C34 C33 116.9(5)
C35 C34 H34 121.5
C33 C34 H34 121.5
C34 C35 C36 121.5(5)
C34 C35 H35 119.2
C36 C35 H35 119.2
C31 C36 C35 122.3(5)
C31 C36 H36 118.8
C35 C36 H36 118.8
N38 C37 N43 116.0(3)
N38 C37 S1 124.0(3)
N43 C37 S1 120.0(2)
C37 N38 C39 125.5(4)
C37 N38 C41 118.5(4)
C39 N38 C41 116.0(4)
C40 C39 N38 115.1(6)
C40 C39 H39A 108.5
N38 C39 H39A 108.5
C40 C39 H39B 108.5
N38 C39 H39B 108.5
H39A C39 H39B 107.5
C39 C40 H40A 109.5
C39 C40 H40B 109.5
H40A C40 H40B 109.5
C39 C40 H40C 109.5
H40A C40 H40C 109.5
H40B C40 H40C 109.5
C42 C41 N38 114.0(6)
C42 C41 H41A 108.7
N38 C41 H41A 108.7
C42 C41 H41B 108.7
N38 C41 H41B 108.7
H41A C41 H41B 107.6
C41 C42 H42A 109.5
C41 C42 H42B 109.5
H42A C42 H42B 109.5
C41 C42 H42C 109.5
H42A C42 H42C 109.5
H42B C42 H42C 109.5
C44 N43 C37 120.6(3)
C44 N43 H43 118(2)
C37 N43 H43 115.6(19)
O1 C44 N43 120.3(4)
O1 C44 C45 121.9(4)
N43 C44 C45 117.7(3)
C46 C45 C50 119.1(4)
C46 C45 C44 124.0(3)
C50 C45 C44 116.8(4)
C45 C46 C47 121.3(4)
C45 C46 H46 119.3
C47 C46 H46 119.3
C48 C47 C46 120.6(6)
C48 C47 H47 119.7
C46 C47 H47 119.7
C47 C48 C49 120.9(6)
C47 C48 H48 119.5
C49 C48 H48 119.5
C48 C49 C50 120.5(6)
C48 C49 H49 119.8
C50 C49 H49 119.8
C45 C50 C49 117.6(5)
C45 C50 H50 121.2
C49 C50 H50 121.2

loop_
_geom_bond_atom_site_label_1
_geom_bond_atom_site_label_2
_geom_bond_distance
Cu1 P2 2.2748(9)
Cu1 P1 2.2811(9)
Cu1 Cl1 2.3203(9)
Cu1 S1 2.4226(9)
P1 C13 1.826(4)
P1 C7 1.832(3)
P1 C1 1.839(3)
P2 C31 1.827(3)
P2 C19 1.828(3)
P2 C25 1.829(4)
S1 C37 1.669(3)
O1 C44 1.227(4)
C1 C6 1.370(4)
C1 C2 1.372(4)
C2 C3 1.367(5)
C2 H2 0.9300
C3 C4 1.358(6)
C3 H3 0.9300
C4 C5 1.363(6)
C4 H4 0.9300
C5 C6 1.397(5)
C5 H5 0.9300
C6 H6 0.9300
C7 C8 1.376(5)
C7 C12 1.391(5)
C8 C9 1.383(5)
C8 H8 0.9300
C9 C10 1.372(6)
C9 H9 0.9300
C10 C11 1.364(6)
C10 H10 0.9300
C11 C12 1.358(5)
C11 H11 0.9300
C12 H12 0.9300
C13 C14 1.343(6)
C13 C18 1.367(6)
C14 C15 1.411(7)
C14 H14 0.9300
C15 C16 1.298(11)
C15 H15 0.9300
C16 C17 1.321(12)
C16 H16 0.9300
C17 C18 1.408(8)
C17 H17 0.9300
C18 H18 0.9300
C19 C20 1.357(5)
C19 C24 1.358(5)
C20 C21 1.373(5)
C20 H20 0.9300
C21 C22 1.328(6)
C21 H21 0.9300
C22 C23 1.371(6)
C22 H22 0.9300
C23 C24 1.392(5)
C23 H23 0.9300
C24 H24 0.9300
C25 C26 1.350(5)
C25 C30 1.351(5)
C26 C27 1.420(8)
C26 H26 0.9300
C27 C28 1.335(8)
C27 H27 0.9300
C28 C29 1.305(7)
C28 H28 0.9300
C29 C30 1.375(5)
C29 H29 0.9300
C30 H30 0.9300
C31 C32 1.307(5)
C31 C36 1.330(6)
C32 C33 1.379(5)
C32 H32 0.9300
C33 C34 1.297(6)
C33 H33 0.9300
C34 C35 1.282(7)
C34 H34 0.9300
C35 C36 1.392(7)
C35 H35 0.9300
C36 H36 0.9300
C37 N38 1.305(4)
C37 N43 1.405(4)
N38 C39 1.520(6)
N38 C41 1.651(7)
C39 C40 1.385(8)
C39 H39A 0.9700
C39 H39B 0.9700
C40 H40A 0.9600
C40 H40B 0.9600
C40 H40C 0.9600
C41 C42 1.386(5)
C41 H41A 0.9700
C41 H41B 0.9700
C42 H42A 0.9600
C42 H42B 0.9600
C42 H42C 0.9600
N43 C44 1.372(4)
N43 H43 0.92(3)
C44 C45 1.490(5)
C45 C46 1.359(5)
C45 C50 1.394(5)
C46 C47 1.381(5)
C46 H46 0.9300
C47 C48 1.325(8)
C47 H47 0.9300
C48 C49 1.345(8)
C48 H48 0.9300
C49 C50 1.432(7)
C49 H49 0.9300
C50 H50 0.9300

loop_
_geom_torsion_atom_site_label_1
_geom_torsion_atom_site_label_2
_geom_torsion_atom_site_label_3
_geom_torsion_atom_site_label_4
_geom_torsion
P2 Cu1 P1 C13 -166.66(15)
Cl1 Cu1 P1 C13 62.37(15)
S1 Cu1 P1 C13 -52.40(15)
P2 Cu1 P1 C7 -45.42(12)
Cl1 Cu1 P1 C7 -176.39(11)
S1 Cu1 P1 C7 68.84(11)
P2 Cu1 P1 C1 74.16(12)
Cl1 Cu1 P1 C1 -56.82(12)
S1 Cu1 P1 C1 -171.59(12)
P1 Cu1 P2 C31 -169.63(13)
Cl1 Cu1 P2 C31 -40.57(13)
S1 Cu1 P2 C31 74.76(13)
P1 Cu1 P2 C19 -50.61(13)
Cl1 Cu1 P2 C19 78.45(13)
S1 Cu1 P2 C19 -166.22(13)
P1 Cu1 P2 C25 71.04(14)
Cl1 Cu1 P2 C25 -159.90(13)
S1 Cu1 P2 C25 -44.56(13)
P2 Cu1 S1 C37 -133.03(16)
P1 Cu1 S1 C37 93.67(16)
Cl1 Cu1 S1 C37 -17.52(16)
C13 P1 C1 C6 -3.8(3)
C7 P1 C1 C6 -111.0(3)
Cu1 P1 C1 C6 121.8(3)
C13 P1 C1 C2 177.2(3)
C7 P1 C1 C2 70.0(3)
Cu1 P1 C1 C2 -57.2(3)
C6 C1 C2 C3 -1.2(5)
P1 C1 C2 C3 177.9(3)
C1 C2 C3 C4 0.1(6)
C2 C3 C4 C5 0.7(7)
C3 C4 C5 C6 -0.3(7)
C2 C1 C6 C5 1.5(5)
P1 C1 C6 C5 -177.4(3)
C4 C5 C6 C1 -0.8(6)
C13 P1 C7 C8 91.8(3)
C1 P1 C7 C8 -160.7(3)
Cu1 P1 C7 C8 -35.5(3)
C13 P1 C7 C12 -88.8(3)
C1 P1 C7 C12 18.7(3)
Cu1 P1 C7 C12 143.9(3)
C12 C7 C8 C9 0.9(5)
P1 C7 C8 C9 -179.7(3)
C7 C8 C9 C10 -0.1(5)
C8 C9 C10 C11 -0.1(6)
C9 C10 C11 C12 -0.4(7)
C10 C11 C12 C7 1.1(7)
C8 C7 C12 C11 -1.4(5)
P1 C7 C12 C11 179.2(3)
C7 P1 C13 C14 10.7(4)
C1 P1 C13 C14 -96.3(4)
Cu1 P1 C13 C14 139.1(4)
C7 P1 C13 C18 -171.0(4)
C1 P1 C13 C18 82.0(4)
Cu1 P1 C13 C18 -42.6(4)
C18 C13 C14 C15 0.4(8)
P1 C13 C14 C15 178.6(4)
C13 C14 C15 C16 -0.6(10)
C14 C15 C16 C17 -0.3(12)
C15 C16 C17 C18 1.3(13)
C14 C13 C18 C17 0.6(9)
P1 C13 C18 C17 -177.7(5)
C16 C17 C18 C13 -1.5(12)
C31 P2 C19 C20 -85.7(4)
C25 P2 C19 C20 23.0(4)
Cu1 P2 C19 C20 149.9(3)
C31 P2 C19 C24 91.8(3)
C25 P2 C19 C24 -159.5(3)
Cu1 P2 C19 C24 -32.6(3)
C24 C19 C20 C21 -0.8(6)
P2 C19 C20 C21 176.7(4)
C19 C20 C21 C22 2.3(8)
C20 C21 C22 C23 -1.7(9)
C21 C22 C23 C24 -0.3(9)
C20 C19 C24 C23 -1.2(6)
P2 C19 C24 C23 -178.9(4)
C22 C23 C24 C19 1.8(8)
C31 P2 C25 C26 -9.3(4)
C19 P2 C25 C26 -116.1(4)
Cu1 P2 C25 C26 114.4(4)
C31 P2 C25 C30 174.9(3)
C19 P2 C25 C30 68.1(3)
Cu1 P2 C25 C30 -61.4(3)
C30 C25 C26 C27 -1.6(8)
P2 C25 C26 C27 -177.5(5)
C25 C26 C27 C28 2.0(11)
C26 C27 C28 C29 -1.6(12)
C27 C28 C29 C30 0.9(9)
C26 C25 C30 C29 1.0(6)
P2 C25 C30 C29 177.1(3)
C28 C29 C30 C25 -0.6(7)
C19 P2 C31 C32 -148.5(4)
C25 P2 C31 C32 103.9(4)
Cu1 P2 C31 C32 -20.7(4)
C19 P2 C31 C36 28.7(6)
C25 P2 C31 C36 -78.9(6)
Cu1 P2 C31 C36 156.5(6)
C36 C31 C32 C33 4.3(8)
P2 C31 C32 C33 -178.3(4)
C31 C32 C33 C34 -2.1(9)
C32 C33 C34 C35 -1.1(11)
C33 C34 C35 C36 1.7(15)
C32 C31 C36 C35 -3.7(12)
P2 C31 C36 C35 178.9(8)
C34 C35 C36 C31 0.8(17)
Cu1 S1 C37 N38 -137.4(4)
Cu1 S1 C37 N43 41.4(3)
N43 C37 N38 C39 1.9(7)
S1 C37 N38 C39 -179.2(5)
N43 C37 N38 C41 -176.7(4)
S1 C37 N38 C41 2.2(7)
C37 N38 C39 C40 -131.7(6)
C41 N38 C39 C40 47.0(7)
C37 N38 C41 C42 -105.7(8)
C39 N38 C41 C42 75.5(9)
N38 C37 N43 C44 -68.7(5)
S1 C37 N43 C44 112.4(3)
C37 N43 C44 O1 4.6(5)
C37 N43 C44 C45 -178.3(3)
O1 C44 C45 C46 178.5(4)
N43 C44 C45 C46 1.4(5)
O1 C44 C45 C50 2.2(5)
N43 C44 C45 C50 -174.9(3)
C50 C45 C46 C47 -1.2(6)
C44 C45 C46 C47 -177.5(4)
C45 C46 C47 C48 1.2(8)
C46 C47 C48 C49 -1.0(10)
C47 C48 C49 C50 0.8(10)
C46 C45 C50 C49 0.9(6)
C44 C45 C50 C49 177.5(4)
C48 C49 C50 C45 -0.8(8)
